data_7210902
loop_
_publ_author_name
'Sengupta, Satirtha'
'Ganguly, Sumi'
'Goswami, Arijit'
'Sukul, Pradip K.'
'Mondal, Raju'

_publ_section_title
;
 Identification of a robust and reproducible noncluster-type SBU: effect
 of coexistent groups on network topologies, helicity, and properties
;
_journal_issue 41
_journal_name_full CrystEngComm
_journal_page_first 8353
_journal_paper_doi 10.1039/c3ce40904j
_journal_volume 15
_journal_year 2013
_chemical_formula_sum 'C16 H16 N4 O6 Zn'
_chemical_formula_weight 425.70
_chemical_name_systematic
; 
 ? 
;
_space_group_IT_number 14
_symmetry_cell_setting monoclinic
_symmetry_space_group_name_Hall '-P 2ybc'
_symmetry_space_group_name_H-M 'P 1 21/c 1'
_atom_sites_solution_hydrogens geom
_atom_sites_solution_primary direct
_atom_sites_solution_secondary difmap
_audit_creation_method SHELXL-97
_cell_angle_alpha 90.00
_cell_angle_beta 102.712(2)
_cell_angle_gamma 90.00
_cell_formula_units_Z 4
_cell_length_a 9.3228(4)
_cell_length_b 14.8745(6)
_cell_length_c 12.8792(5)
_cell_measurement_reflns_used 10409
_cell_measurement_temperature 120(2)
_cell_measurement_theta_max 29.89
_cell_measurement_theta_min 2.23
_cell_volume 1742.21(12)
_computing_cell_refinement 'Bruker APEX-2'
_computing_data_collection 'Bruker APEX-2'
_computing_data_reduction 'Bruker SHELXTL'
_computing_molecular_graphics 'Bruker SHELXTL'
_computing_publication_material 'Bruker SHELXTL'
_computing_structure_refinement 'SHELXL-97 (Sheldrick, 1997)'
_computing_structure_solution 'SHELXS-97 (Sheldrick, 1990)'
_diffrn_ambient_temperature 120(2)
_diffrn_detector_area_resol_mean 8
_diffrn_measured_fraction_theta_full 0.969
_diffrn_measured_fraction_theta_max 0.969
_diffrn_measurement_device_type 'Bruker APEX-2 CCD area detector'
_diffrn_measurement_method '/w scans'
_diffrn_radiation_monochromator graphite
_diffrn_radiation_source 'fine-focus sealed tube'
_diffrn_radiation_type MoK\a
_diffrn_radiation_wavelength 0.71073
_diffrn_reflns_av_R_equivalents 0.0293
_diffrn_reflns_av_sigmaI/netI 0.0300
_diffrn_reflns_limit_h_max 14
_diffrn_reflns_limit_h_min -14
_diffrn_reflns_limit_k_max 23
_diffrn_reflns_limit_k_min -23
_diffrn_reflns_limit_l_max 16
_diffrn_reflns_limit_l_min -20
_diffrn_reflns_number 34959
_diffrn_reflns_theta_full 34.83
_diffrn_reflns_theta_max 34.83
_diffrn_reflns_theta_min 2.12
_diffrn_standards_decay_% 0
_exptl_absorpt_coefficient_mu 1.453
_exptl_absorpt_correction_T_max 1.0000
_exptl_absorpt_correction_T_min 0.822064
_exptl_absorpt_correction_type multi-scan
_exptl_absorpt_process_details 'SADABS v.2.03 (Bruker, 2001), R(int)=0.0590 before correction'
_exptl_crystal_colour Colourless
_exptl_crystal_density_diffrn 1.623
_exptl_crystal_density_meas ?
_exptl_crystal_density_method 'not measured'
_exptl_crystal_description Block
_exptl_crystal_F_000 872
_exptl_crystal_size_max 0.28
_exptl_crystal_size_mid 0.28
_exptl_crystal_size_min 0.24
_refine_diff_density_max 0.452
_refine_diff_density_min -0.425
_refine_diff_density_rms 0.064
_refine_ls_extinction_method none
_refine_ls_goodness_of_fit_ref 1.068
_refine_ls_hydrogen_treatment mixed
_refine_ls_matrix_type full
_refine_ls_number_parameters 252
_refine_ls_number_reflns 7327
_refine_ls_number_restraints 0
_refine_ls_restrained_S_all 1.068
_refine_ls_R_factor_all 0.0633
_refine_ls_R_factor_gt 0.0373
_refine_ls_shift/su_max 0.001
_refine_ls_shift/su_mean 0.000
_refine_ls_structure_factor_coef Fsqd
_refine_ls_weighting_details 'calc w=1/[\s^2^(Fo^2^)+(0.0565P)^2^+0.0000P] where P=(Fo^2^+2Fc^2^)/3'
_refine_ls_weighting_scheme calc
_refine_ls_wR_factor_gt 0.0961
_refine_ls_wR_factor_ref 0.1052
_reflns_number_gt 5031
_reflns_number_total 7327
_reflns_threshold_expression I>2\s(I)
_cod_data_source_file c3ce40904j.txt
_cod_data_source_block 10AG041_1_0m
_cod_depositor_comments
;
The following automatic conversions were performed:

'_symmetry_cell_setting' value 'Monoclinic' changed to 'monoclinic'
according to /home/saulius/struct/CIF-dictionaries/cif_core.dic
dictionary named 'cif_core.dic' version 2.4.2 from 2011-04-26.

Automatic conversion script
Id: cif_fix_values 1891 2012-01-12 08:04:46Z andrius 

The following automatic conversions were performed:

'_exptl_crystal_density_meas' value 'not measured' was changed to '?'
- the value is perceived as not measured.

Automatic conversion script
Id: cif_fix_values 3008 2015-01-20 13:52:24Z robertas 
;
_cod_original_sg_symbol_H-M P2(1)/c
_cod_database_code 7210902

loop_
_symmetry_equiv_pos_as_xyz
'x, y, z'
'-x, y+1/2, -z+1/2'
'-x, -y, -z'
'x, -y-1/2, z-1/2'

loop_
_atom_site_label
_atom_site_type_symbol
_atom_site_fract_x
_atom_site_fract_y
_atom_site_fract_z
_atom_site_U_iso_or_equiv
_atom_site_adp_type
_atom_site_occupancy
_atom_site_symmetry_multiplicity
_atom_site_calc_flag
_atom_site_refinement_flags
Zn1 Zn 0.716534(18) 0.189345(9) 0.347532(14) 0.03300(7) Uani 1 1 d .
O1 O 0.65444(14) 0.31430(6) 0.35811(9) 0.0396(3) Uani 1 1 d .
O1W O 0.6781(4) 0.66825(19) 0.8192(3) 0.1405(10) Uani 1 1 d .
H1WB H 0.6558 0.7191 0.7967 0.169 Uiso 1 1 calc R
H1WA H 0.6503 0.6579 0.7466 0.169 Uiso 1 1 d R
C1 C 0.95936(17) -0.15804(11) 0.61016(12) 0.0386(3) Uani 1 1 d .
H1A H 0.9542 -0.1533 0.5374 0.046 Uiso 1 1 calc R
N1 N 1.08044(15) -0.17988(8) 0.68167(11) 0.0381(3) Uani 1 1 d .
O2 O 0.82854(15) 0.30618(6) 0.50486(10) 0.0481(3) Uani 1 1 d .
C2 C 0.84212(16) -0.14333(9) 0.65778(12) 0.0340(3) Uani 1 1 d .
N2 N 1.04098(17) -0.18033(8) 0.77590(11) 0.0395(3) Uani 1 1 d .
H222 H 1.109(2) -0.1874(12) 0.8341(17) 0.045(6) Uiso 1 1 d .
N3 N 0.70910(14) 0.10725(8) 0.47185(10) 0.0368(3) Uani 1 1 d .
O3 O 0.41341(14) 0.60969(8) 0.25294(9) 0.0509(3) Uani 1 1 d .
C3 C 0.89858(18) -0.15855(10) 0.76354(13) 0.0403(3) Uani 1 1 d .
H3A H 0.8472 -0.1545 0.8176 0.048 Uiso 1 1 calc R
C4 C 0.71582(18) 0.01735(9) 0.47442(13) 0.0386(3) Uani 1 1 d .
H4A H 0.7356 -0.0182 0.4198 0.046 Uiso 1 1 calc R
N4 N 0.67788(16) 0.13108(9) 0.56471(11) 0.0418(3) Uani 1 1 d .
H444 H 0.664(3) 0.1830(14) 0.5802(19) 0.057(6) Uiso 1 1 d .
O4 O 0.4245(3) 0.71278(11) 0.37306(13) 0.0923(7) Uani 1 1 d .
O5 O 0.85684(18) 0.62365(8) 0.65778(11) 0.0651(4) Uani 1 1 d .
C6A C 0.68932(15) -0.01598(9) 0.56939(12) 0.0346(3) Uani 1 1 d .
C6 C 0.66438(19) 0.05943(12) 0.62379(13) 0.0444(4) Uani 1 1 d .
H6A H 0.6418 0.0604 0.6906 0.053 Uiso 1 1 calc R
C7 C 0.68970(16) -0.11221(11) 0.60433(15) 0.0438(4) Uani 1 1 d .
H7A H 0.6520 -0.1499 0.5429 0.053 Uiso 1 1 calc R
H7B H 0.6250 -0.1187 0.6534 0.053 Uiso 1 1 calc R
C8 C 0.71149(16) 0.44789(8) 0.45992(11) 0.0320(3) Uani 1 1 d .
C9 C 0.60108(16) 0.49622(8) 0.39415(11) 0.0313(3) Uani 1 1 d .
H9A H 0.5411 0.4687 0.3355 0.038 Uiso 1 1 calc R
C10 C 0.58012(16) 0.58655(8) 0.41618(11) 0.0331(3) Uani 1 1 d .
C11 C 0.6671(2) 0.62669(9) 0.50453(13) 0.0427(4) Uani 1 1 d .
H11A H 0.6511 0.6865 0.5199 0.051 Uiso 1 1 calc R
C12 C 0.7782(2) 0.57844(9) 0.57050(13) 0.0428(3) Uani 1 1 d .
C13 C 0.80211(18) 0.48941(9) 0.54780(12) 0.0389(3) Uani 1 1 d .
H13A H 0.8782 0.4573 0.5909 0.047 Uiso 1 1 calc R
C14 C 0.73500(17) 0.34948(9) 0.44141(11) 0.0334(3) Uani 1 1 d .
C15 C 0.46377(18) 0.64076(10) 0.34414(12) 0.0382(3) Uani 1 1 d .
C16 C 0.9740(3) 0.57839(15) 0.72496(19) 0.0747(7) Uani 1 1 d .
H16A H 1.0193 0.6174 0.7822 0.112 Uiso 1 1 calc R
H16B H 1.0453 0.5612 0.6850 0.112 Uiso 1 1 calc R
H16C H 0.9375 0.5256 0.7535 0.112 Uiso 1 1 calc R

loop_
_atom_site_aniso_label
_atom_site_aniso_U_11
_atom_site_aniso_U_22
_atom_site_aniso_U_33
_atom_site_aniso_U_23
_atom_site_aniso_U_13
_atom_site_aniso_U_12
Zn1 0.03261(10) 0.02159(8) 0.04167(11) -0.00341(6) 0.00144(7) 0.00279(5)
O1 0.0496(6) 0.0249(5) 0.0380(6) -0.0073(4) -0.0038(5) 0.0091(4)
O1W 0.178(3) 0.1001(17) 0.169(3) 0.0207(17) 0.093(2) 0.0094(17)
C1 0.0360(7) 0.0444(8) 0.0336(7) 0.0027(6) 0.0034(6) 0.0055(6)
N1 0.0345(6) 0.0374(6) 0.0395(7) -0.0009(5) 0.0022(5) 0.0061(5)
O2 0.0615(8) 0.0276(5) 0.0445(6) -0.0055(4) -0.0113(6) 0.0144(4)
C2 0.0334(7) 0.0278(6) 0.0405(7) 0.0055(5) 0.0074(6) 0.0007(5)
N2 0.0465(8) 0.0348(6) 0.0330(6) 0.0018(5) -0.0002(6) 0.0028(5)
N3 0.0455(7) 0.0266(5) 0.0368(6) -0.0034(5) 0.0057(5) 0.0054(5)
O3 0.0609(8) 0.0399(6) 0.0440(6) 0.0013(5) -0.0052(6) 0.0165(5)
C3 0.0458(8) 0.0364(7) 0.0401(8) 0.0022(6) 0.0128(7) 0.0004(6)
C4 0.0483(8) 0.0252(6) 0.0430(8) -0.0042(5) 0.0113(7) 0.0057(6)
N4 0.0504(8) 0.0314(6) 0.0413(7) -0.0081(5) 0.0049(6) 0.0125(5)
O4 0.1500(18) 0.0600(8) 0.0590(9) -0.0065(7) 0.0062(10) 0.0708(11)
O5 0.0857(10) 0.0333(6) 0.0594(8) -0.0159(5) -0.0207(7) 0.0038(6)
C6A 0.0248(6) 0.0327(6) 0.0449(8) 0.0030(6) 0.0043(6) 0.0047(5)
C6 0.0479(9) 0.0479(9) 0.0381(8) -0.0005(7) 0.0113(7) 0.0121(7)
C7 0.0316(7) 0.0378(7) 0.0610(10) 0.0119(7) 0.0081(7) -0.0004(6)
C8 0.0424(7) 0.0218(5) 0.0311(6) -0.0012(5) 0.0063(6) 0.0046(5)
C9 0.0418(7) 0.0244(5) 0.0275(6) -0.0014(5) 0.0071(5) 0.0066(5)
C10 0.0460(8) 0.0248(5) 0.0301(6) 0.0020(5) 0.0118(6) 0.0094(5)
C11 0.0612(10) 0.0218(6) 0.0424(8) -0.0045(6) 0.0060(7) 0.0059(6)
C12 0.0592(10) 0.0242(6) 0.0400(8) -0.0063(5) 0.0001(7) 0.0003(6)
C13 0.0487(9) 0.0255(6) 0.0374(7) -0.0015(5) -0.0013(7) 0.0061(6)
C14 0.0435(8) 0.0235(5) 0.0315(6) -0.0025(5) 0.0047(6) 0.0043(5)
C15 0.0509(9) 0.0301(6) 0.0371(7) 0.0070(5) 0.0172(7) 0.0134(6)
C16 0.0828(15) 0.0521(11) 0.0684(13) -0.0170(10) -0.0282(12) 0.0027(10)

loop_
_atom_type_symbol
_atom_type_description
_atom_type_scat_dispersion_real
_atom_type_scat_dispersion_imag
_atom_type_scat_source
C C 0.0033 0.0016 'International Tables Vol C Tables 4.2.6.8 and 6.1.1.4'
H H 0.0000 0.0000 'International Tables Vol C Tables 4.2.6.8 and 6.1.1.4'
N N 0.0061 0.0033 'International Tables Vol C Tables 4.2.6.8 and 6.1.1.4'
O O 0.0106 0.0060 'International Tables Vol C Tables 4.2.6.8 and 6.1.1.4'
Zn Zn 0.2839 1.4301 'International Tables Vol C Tables 4.2.6.8 and 6.1.1.4'

loop_
_geom_angle_atom_site_label_1
_geom_angle_atom_site_label_2
_geom_angle_atom_site_label_3
_geom_angle
_geom_angle_site_symmetry_1
_geom_angle_site_symmetry_3
O1 Zn1 O3 117.98(5) . 2_645
O1 Zn1 N1 112.53(5) . 3_756
O3 Zn1 N1 107.68(5) 2_645 3_756
O1 Zn1 N3 117.02(5) . .
O3 Zn1 N3 91.93(5) 2_645 .
N1 Zn1 N3 107.59(5) 3_756 .
C14 O1 Zn1 108.58(9) . .
H1WB O1W H1WA 78.7 . .
N1 C1 C2 111.37(14) . .
N1 C1 H1A 124.3 . .
C2 C1 H1A 124.3 . .
C1 N1 N2 105.50(13) . .
C1 N1 Zn1 125.23(11) . 3_756
N2 N1 Zn1 128.59(11) . 3_756
C3 C2 C1 104.30(13) . .
C3 C2 C7 128.53(14) . .
C1 C2 C7 127.08(14) . .
C3 N2 N1 110.62(13) . .
C3 N2 H222 129.7(14) . .
N1 N2 H222 119.2(14) . .
C4 N3 N4 105.09(13) . .
C4 N3 Zn1 127.72(10) . .
N4 N3 Zn1 126.72(9) . .
C15 O3 Zn1 116.40(10) . 2_655
N2 C3 C2 108.20(14) . .
N2 C3 H3A 125.9 . .
C2 C3 H3A 125.9 . .
N3 C4 C6A 111.18(13) . .
N3 C4 H4A 124.4 . .
C6A C4 H4A 124.4 . .
C6 N4 N3 111.41(13) . .
C6 N4 H444 125.2(16) . .
N3 N4 H444 123.2(17) . .
C12 O5 C16 118.09(13) . .
C6 C6A C4 103.94(13) . .
C6 C6A C7 128.14(15) . .
C4 C6A C7 127.92(14) . .
N4 C6 C6A 108.37(14) . .
N4 C6 H6A 125.8 . .
C6A C6 H6A 125.8 . .
C6A C7 C2 111.67(12) . .
C6A C7 H7A 109.3 . .
C2 C7 H7A 109.3 . .
C6A C7 H7B 109.3 . .
C2 C7 H7B 109.3 . .
H7A C7 H7B 107.9 . .
C9 C8 C13 120.15(12) . .
C9 C8 C14 121.53(12) . .
C13 C8 C14 118.30(12) . .
C8 C9 C10 119.65(13) . .
C8 C9 H9A 120.2 . .
C10 C9 H9A 120.2 . .
C11 C10 C9 120.08(13) . .
C11 C10 C15 119.47(12) . .
C9 C10 C15 120.45(13) . .
C10 C11 C12 120.38(13) . .
C10 C11 H11A 119.8 . .
C12 C11 H11A 119.8 . .
O5 C12 C13 123.97(15) . .
O5 C12 C11 116.09(13) . .
C13 C12 C11 119.92(14) . .
C12 C13 C8 119.78(14) . .
C12 C13 H13A 120.1 . .
C8 C13 H13A 120.1 . .
O2 C14 O1 122.67(12) . .
O2 C14 C8 120.49(12) . .
O1 C14 C8 116.84(12) . .
O4 C15 O3 122.39(15) . .
O4 C15 C10 120.65(15) . .
O3 C15 C10 116.92(12) . .
O5 C16 H16A 109.5 . .
O5 C16 H16B 109.5 . .
H16A C16 H16B 109.5 . .
O5 C16 H16C 109.5 . .
H16A C16 H16C 109.5 . .
H16B C16 H16C 109.5 . .

loop_
_geom_bond_atom_site_label_1
_geom_bond_atom_site_label_2
_geom_bond_distance
_geom_bond_site_symmetry_2
Zn1 O1 1.9603(9) .
Zn1 O3 1.9637(11) 2_645
Zn1 N1 2.0143(14) 3_756
Zn1 N3 2.0269(13) .
O1 C14 1.2784(17) .
O1W H1WB 0.8200 .
O1W H1WA 0.9262 .
C1 N1 1.331(2) .
C1 C2 1.383(2) .
C1 H1A 0.9300 .
N1 N2 1.343(2) .
N1 Zn1 2.0143(14) 3_756
O2 C14 1.2367(18) .
C2 C3 1.367(2) .
C2 C7 1.509(2) .
N2 C3 1.341(2) .
N2 H222 0.87(2) .
N3 C4 1.3388(17) .
N3 N4 1.3393(18) .
O3 C15 1.2534(19) .
O3 Zn1 1.9637(11) 2_655
C3 H3A 0.9300 .
C4 C6A 1.391(2) .
C4 H4A 0.9300 .
N4 C6 1.331(2) .
N4 H444 0.82(2) .
O4 C15 1.2167(19) .
O5 C12 1.3749(19) .
O5 C16 1.407(3) .
C6A C6 1.369(2) .
C6A C7 1.500(2) .
C6 H6A 0.9300 .
C7 H7A 0.9700 .
C7 H7B 0.9700 .
C8 C9 1.3821(19) .
C8 C13 1.398(2) .
C8 C14 1.5068(17) .
C9 C10 1.3958(17) .
C9 H9A 0.9300 .
C10 C11 1.379(2) .
C10 C15 1.498(2) .
C11 C12 1.387(2) .
C11 H11A 0.9300 .
C12 C13 1.3847(19) .
C13 H13A 0.9300 .
C16 H16A 0.9600 .
C16 H16B 0.9600 .
C16 H16C 0.9600 .
